data_4318981
loop_
_publ_author_name
'F. Cariati'
'U. Caruso'
'R. Centore'
'W. Marcolli'
'A. De Maria'
'B. Panunzi'
'A. Roviello'
'A. Tuzi'

_publ_section_title
;
 Synthesis, Structure, and Second-Order Nonlinear Optical Properties of
 Copper(II) and Palladium(II) Acentric Complexes with
 N-Salicylidene-N'-aroylhydrazine Tridentate Ligands
;
_journal_name_full 'Inorganic Chemistry'
_journal_page_first 6597
_journal_page_last 6603
_journal_paper_doi 10.1021/ic020127k
_journal_volume 41
_journal_year 2002
_chemical_formula_moiety 'C23 H23 Cu N5 O4'
_chemical_formula_sum 'C23 H23 Cu N5 O4'
_chemical_formula_weight 497.01
_space_group_IT_number 2
_symmetry_cell_setting triclinic
_symmetry_space_group_name_Hall '-P 1'
_symmetry_space_group_name_H-M 'P -1'
_atom_sites_solution_hydrogens geom
_atom_sites_solution_primary direct
_atom_sites_solution_secondary difmap
_audit_creation_method SHELXL-97
_cell_angle_alpha 104.44(4)
_cell_angle_beta 104.94(5)
_cell_angle_gamma 103.58(4)
_cell_formula_units_Z 2
_cell_length_a 8.576(4)
_cell_length_b 11.143(6)
_cell_length_c 12.990(5)
_cell_measurement_reflns_used 25
_cell_measurement_temperature 293(2)
_cell_measurement_theta_max 13.42
_cell_measurement_theta_min 12.10
_cell_volume 1100.6(10)
_computing_cell_refinement 'CAD4 Express (Enraf Nonius, 1994)'
_computing_data_collection 'CAD4 Express (Enraf Nonius, 1994)'
_computing_data_reduction 'XCAD4 (Harms & Wocadlo, 1995)'
_computing_molecular_graphics 'ORTEP-3 (Farrugia, 1999)'
_computing_structure_refinement 'SHELXL-97 (Sheldrick, 1997)'
_computing_structure_solution 'SHELXS-97 (Sheldrick, 1990)'
_diffrn_detector 'scintillation LiI'
_diffrn_detector_dtime 1.195
_diffrn_measured_fraction_theta_full 1.000
_diffrn_measured_fraction_theta_max 1.000
_diffrn_measurement_device '\k-geometry diffractometer'
_diffrn_measurement_device_type 'Enraf Nonius CAD4'
_diffrn_measurement_method 'non-profiled omega scans'
_diffrn_orient_matrix_type
;
    x-axis points to radiation source
    the matrix is specified in reciprocal space
;
_diffrn_orient_matrix_UB_11 0.043932
_diffrn_orient_matrix_UB_12 0.097740
_diffrn_orient_matrix_UB_13 0.026590
_diffrn_orient_matrix_UB_21 0.032312
_diffrn_orient_matrix_UB_22 0.001518
_diffrn_orient_matrix_UB_23 0.080098
_diffrn_orient_matrix_UB_31 0.115106
_diffrn_orient_matrix_UB_32 -0.003138
_diffrn_orient_matrix_UB_33 -0.001237
_diffrn_radiation_monochromator graphite
_diffrn_radiation_probe x-ray
_diffrn_radiation_source 'fine-focus sealed tube'
_diffrn_radiation_type Mok\a
_diffrn_radiation_wavelength 0.71069
_diffrn_reflns_av_R_equivalents 0.0281
_diffrn_reflns_av_sigmaI/netI 0.0764
_diffrn_reflns_limit_h_max 11
_diffrn_reflns_limit_h_min -12
_diffrn_reflns_limit_k_max 15
_diffrn_reflns_limit_k_min -15
_diffrn_reflns_limit_l_max 18
_diffrn_reflns_limit_l_min 0
_diffrn_reflns_number 6654
_diffrn_reflns_theta_full 29.96
_diffrn_reflns_theta_max 29.96
_diffrn_reflns_theta_min 1.72
_diffrn_source 'Enraf Nonius FR590'
_diffrn_standards_decay_% 2
_diffrn_standards_interval_time 120
_diffrn_standards_number 2
_exptl_absorpt_coefficient_mu 1.033
_exptl_absorpt_correction_T_max 0.9997
_exptl_absorpt_correction_T_min 0.8481
_exptl_absorpt_correction_type psi-scan
_exptl_absorpt_process_details
;
North A.C.T., Phillips D.C. & Mathews F.S. (1968) Acta. Cryst.
A24, 351 as implemented in WinGX (Farrugia, J. Appl. Cryst. 32,
837-838, 1999).
Number of psi-scan sets used was   3
Theta correction was applied.
Averaged transmission function was used.
No Fourier smoothing was applied.
;
_exptl_crystal_colour black
_exptl_crystal_density_diffrn 1.500
_exptl_crystal_density_method 'not measured'
_exptl_crystal_description prism
_exptl_crystal_F_000 514
_exptl_crystal_size_max 0.5
_exptl_crystal_size_mid 0.4
_exptl_crystal_size_min 0.1
_refine_diff_density_max 0.426
_refine_diff_density_min -0.454
_refine_diff_density_rms 0.110
_refine_ls_extinction_method none
_refine_ls_goodness_of_fit_ref 1.067
_refine_ls_hydrogen_treatment mixed
_refine_ls_matrix_type full
_refine_ls_number_parameters 316
_refine_ls_number_reflns 6392
_refine_ls_number_restraints 0
_refine_ls_restrained_S_all 1.067
_refine_ls_R_factor_all 0.1354
_refine_ls_R_factor_gt 0.0513
_refine_ls_shift/su_max 0.015
_refine_ls_shift/su_mean 0.001
_refine_ls_structure_factor_coef Fsqd
_refine_ls_weighting_details 'w=1/[\s^2^(Fo^2^)+(0.0742P)^2^+0.0000P] where P=(Fo^2^+2Fc^2^)/3'
_refine_ls_weighting_scheme sigma
_refine_ls_wR_factor_gt 0.1389
_refine_ls_wR_factor_ref 0.1649
_reflns_number_gt 3445
_reflns_number_total 6392
_reflns_threshold_expression >2sigma(I)
_cod_data_source_file ic020127k_1.cif
_cod_data_source_block Cu1
_cod_depositor_comments
;
The following automatic conversions were performed:

'_symmetry_cell_setting' value 'Triclinic' changed to 'triclinic'
according to the built-in table from CIF Core dictionary named
'cif_core.dic' version 2.4.1 from 2010-06-29.

Automatic conversion script
Id: cif_fix_values 1646 2011-03-28 12:23:43Z adriana 
;
_cod_original_cell_volume 1100.6(9)
_cod_database_code 4318981
_exptl_absorpt_correction_t_ave 0.9577
_exptl_absorpt_rmerge_before 0.0102
_exptl_absorpt_rmerge_after 0.0102
_exptl_absorpt_theta_corr_max 1.0000
_exptl_absorpt_theta_corr_min 0.9992
_diffrn_standards_decay_corr_max 1.041
_diffrn_standards_decay_corr_min 0.960

loop_
_symmetry_equiv_pos_as_xyz
'x, y, z'
'-x, -y, -z'

loop_
_atom_site_label
_atom_site_type_symbol
_atom_site_fract_x
_atom_site_fract_y
_atom_site_fract_z
_atom_site_U_iso_or_equiv
_atom_site_adp_type
_atom_site_occupancy
_atom_site_calc_flag
_atom_site_refinement_flags
_atom_site_disorder_assembly
_atom_site_disorder_group
Cu1 Cu 0.61673(5) 0.56893(4) 0.69428(4) 0.04691(16) Uani 1 d . . .
O1 O 0.5345(3) 0.4620(3) 0.7728(2) 0.0556(7) Uani 1 d . . .
O2 O 0.6787(3) 0.7014(2) 0.6279(2) 0.0519(6) Uani 1 d . . .
O3 O 0.5384(4) 1.0790(3) 0.2566(3) 0.0813(9) Uani 1 d . . .
O4 O 0.8061(4) 1.1318(4) 0.3427(3) 0.0982(12) Uani 1 d . . .
N1 N 0.1559(4) 0.1556(5) 0.8643(4) 0.0894(14) Uani 1 d . . .
N2 N 0.3939(3) 0.5488(3) 0.5997(2) 0.0442(7) Uani 1 d . . .
N3 N 0.3891(3) 0.6251(3) 0.5293(2) 0.0465(7) Uani 1 d . . .
N4 N 0.6590(4) 1.0672(3) 0.3221(3) 0.0613(9) Uani 1 d . . .
N5 N 0.8593(3) 0.5860(3) 0.7726(2) 0.0465(7) Uani 1 d . . .
C3 C -0.1109(6) 0.1311(6) 0.9068(4) 0.0938(17) Uani 1 d . . .
H3A H -0.2182 0.0681 0.8929 0.094 Uiso 1 calc R . .
H3B H -0.1302 0.2010 0.8799 0.094 Uiso 1 calc R . .
H3C H -0.0488 0.1656 0.9863 0.094 Uiso 1 calc R . .
C4 C -0.0107(6) 0.0671(5) 0.8466(4) 0.0758(13) Uani 1 d . . .
H4A H 0.0045 -0.0054 0.8722 0.076 Uiso 1 calc R . .
H4B H -0.0748 0.0317 0.7664 0.076 Uiso 1 calc R . .
C5 C 0.1822(5) 0.2312(4) 0.7986(3) 0.0568(10) Uani 1 d . . .
C6 C 0.0456(4) 0.2296(4) 0.7085(3) 0.0538(9) Uani 1 d . . .
H6 H -0.0642 0.1761 0.6936 0.054 Uiso 1 calc R . .
C7 C 0.0741(4) 0.3057(4) 0.6438(3) 0.0495(9) Uani 1 d . . .
H7 H -0.0184 0.3023 0.5856 0.050 Uiso 1 calc R . .
C8 C 0.2350(4) 0.3889(3) 0.6599(3) 0.0434(8) Uani 1 d . . .
C9 C 0.3751(4) 0.3904(3) 0.7495(3) 0.0461(8) Uani 1 d . . .
C10 C 0.3447(4) 0.3136(4) 0.8159(3) 0.0533(9) Uani 1 d . . .
H10 H 0.4363 0.3168 0.8746 0.053 Uiso 1 calc R . .
C11 C 0.2511(4) 0.4693(3) 0.5915(3) 0.0441(8) Uani 1 d . . .
H11 H 0.1526 0.4644 0.5373 0.044 Uiso 1 calc R . .
C12 C 0.5455(4) 0.7015(3) 0.5534(3) 0.0449(8) Uani 1 d . . .
C13 C 0.5703(4) 0.7947(3) 0.4908(3) 0.0417(7) Uani 1 d . . .
C14 C 0.4356(4) 0.8045(4) 0.4103(3) 0.0484(8) Uani 1 d . . .
H14 H 0.3256 0.7502 0.3936 0.048 Uiso 1 calc R . .
C15 C 0.4635(4) 0.8933(4) 0.3553(3) 0.0507(9) Uani 1 d . . .
H15 H 0.3729 0.9004 0.3022 0.051 Uiso 1 calc R . .
C16 C 0.6271(4) 0.9717(4) 0.3795(3) 0.0475(8) Uani 1 d . . .
C17 C 0.7634(4) 0.9640(4) 0.4584(3) 0.0502(9) Uani 1 d . . .
H17 H 0.8730 1.0184 0.4742 0.050 Uiso 1 calc R . .
C18 C 0.7351(4) 0.8753(3) 0.5129(3) 0.0487(8) Uani 1 d . . .
H18 H 0.8266 0.8685 0.5654 0.049 Uiso 1 calc R . .
C19 C 0.8986(4) 0.5115(4) 0.8346(3) 0.0519(9) Uani 1 d . . .
H19 H 0.8105 0.4527 0.8436 0.052 Uiso 1 calc R . .
C20 C 1.0627(5) 0.5174(4) 0.8857(3) 0.0537(9) Uani 1 d . . .
H20 H 1.0846 0.4641 0.9288 0.054 Uiso 1 calc R . .
C21 C 1.1939(4) 0.6026(4) 0.8725(3) 0.0558(9) Uani 1 d . . .
H21 H 1.3063 0.6088 0.9068 0.056 Uiso 1 calc R . .
C22 C 1.1558(5) 0.6791(4) 0.8074(4) 0.0595(10) Uani 1 d . . .
H22 H 1.2422 0.7371 0.7963 0.060 Uiso 1 calc R . .
C23 C 0.9884(4) 0.6684(4) 0.7591(3) 0.0540(9) Uani 1 d . . .
H23 H 0.9635 0.7204 0.7153 0.054 Uiso 1 calc R . .
C1 C 0.4010(13) 0.1114(10) 0.9727(10) 0.075(3) Uani 0.50 d P A 1
H1A H 0.4818 0.1299 1.0459 0.075 Uiso 0.50 calc PR A 1
H1B H 0.4606 0.1299 0.9224 0.075 Uiso 0.50 calc PR A 1
H1C H 0.3329 0.0209 0.9439 0.075 Uiso 0.50 calc PR A 1
C2 C 0.2864(12) 0.1966(13) 0.9823(9) 0.058(2) Uani 0.50 d P A 1
H2A H 0.3525 0.2884 1.0070 0.058 Uiso 0.50 calc PR A 1
H2B H 0.2298 0.1825 1.0360 0.058 Uiso 0.50 calc PR A 1
C1' C 0.3373(15) 0.2162(14) 1.0463(11) 0.095(4) Uani 0.50 d P A 2
H1'1 H 0.4319 0.2083 1.0998 0.095 Uiso 0.50 calc PR A 2
H1'2 H 0.2391 0.1983 1.0695 0.095 Uiso 0.50 calc PR A 2
H1'3 H 0.3649 0.3034 1.0428 0.095 Uiso 0.50 calc PR A 2
C2' C 0.3011(15) 0.1237(14) 0.9361(11) 0.077(3) Uani 0.50 d P A 2
H2C H 0.2654 0.0342 0.9356 0.077 Uiso 0.50 calc PR A 2
H2D H 0.3989 0.1380 0.9109 0.077 Uiso 0.50 calc PR A 2

loop_
_atom_site_aniso_label
_atom_site_aniso_U_11
_atom_site_aniso_U_22
_atom_site_aniso_U_33
_atom_site_aniso_U_23
_atom_site_aniso_U_13
_atom_site_aniso_U_12
Cu1 0.0295(2) 0.0568(3) 0.0507(3) 0.0239(2) 0.00696(17) 0.00780(17)
O1 0.0281(11) 0.0730(17) 0.0619(16) 0.0345(14) 0.0080(11) 0.0040(11)
O2 0.0338(12) 0.0591(15) 0.0580(15) 0.0275(12) 0.0043(11) 0.0097(11)
O3 0.0665(19) 0.096(2) 0.086(2) 0.0594(19) 0.0105(17) 0.0190(17)
O4 0.0566(19) 0.119(3) 0.126(3) 0.085(3) 0.0214(19) 0.0037(18)
N1 0.0420(18) 0.132(4) 0.099(3) 0.083(3) 0.0127(19) 0.002(2)
N2 0.0331(14) 0.0533(17) 0.0439(15) 0.0194(13) 0.0093(12) 0.0100(12)
N3 0.0345(14) 0.0559(18) 0.0495(17) 0.0244(14) 0.0096(12) 0.0128(13)
N4 0.0527(19) 0.072(2) 0.064(2) 0.0365(18) 0.0176(16) 0.0157(17)
N5 0.0332(14) 0.0567(18) 0.0471(16) 0.0218(14) 0.0086(12) 0.0103(13)
C3 0.053(3) 0.140(5) 0.077(3) 0.048(3) 0.016(2) 0.007(3)
C4 0.056(2) 0.088(3) 0.079(3) 0.049(3) 0.012(2) 0.003(2)
C5 0.0398(19) 0.074(3) 0.058(2) 0.033(2) 0.0136(17) 0.0110(18)
C6 0.0323(17) 0.068(2) 0.056(2) 0.0235(19) 0.0133(16) 0.0045(16)
C7 0.0298(16) 0.066(2) 0.047(2) 0.0172(17) 0.0090(14) 0.0090(15)
C8 0.0300(15) 0.054(2) 0.0436(18) 0.0156(16) 0.0116(14) 0.0095(14)
C9 0.0316(16) 0.052(2) 0.048(2) 0.0137(16) 0.0120(14) 0.0074(14)
C10 0.0342(17) 0.070(3) 0.056(2) 0.0310(19) 0.0120(16) 0.0094(16)
C11 0.0292(15) 0.055(2) 0.0420(18) 0.0121(16) 0.0076(13) 0.0109(14)
C12 0.0350(17) 0.049(2) 0.0482(19) 0.0171(16) 0.0093(15) 0.0121(15)
C13 0.0320(15) 0.0471(18) 0.0463(19) 0.0169(15) 0.0106(14) 0.0142(14)
C14 0.0293(15) 0.060(2) 0.055(2) 0.0250(18) 0.0090(15) 0.0127(15)
C15 0.0352(17) 0.062(2) 0.055(2) 0.0256(18) 0.0084(15) 0.0152(16)
C16 0.0398(18) 0.055(2) 0.049(2) 0.0204(17) 0.0157(15) 0.0141(16)
C17 0.0308(16) 0.054(2) 0.062(2) 0.0219(18) 0.0113(16) 0.0099(15)
C18 0.0324(16) 0.053(2) 0.056(2) 0.0206(17) 0.0052(15) 0.0129(15)
C19 0.0351(17) 0.061(2) 0.056(2) 0.0266(19) 0.0100(16) 0.0080(16)
C20 0.045(2) 0.064(2) 0.055(2) 0.0281(19) 0.0112(17) 0.0188(18)
C21 0.0331(17) 0.067(2) 0.062(2) 0.022(2) 0.0074(16) 0.0163(17)
C22 0.0361(18) 0.068(3) 0.073(3) 0.035(2) 0.0137(18) 0.0078(17)
C23 0.0380(18) 0.064(2) 0.060(2) 0.0321(19) 0.0109(16) 0.0101(17)
C1 0.054(5) 0.076(7) 0.085(7) 0.034(6) 0.007(5) 0.013(5)
C2 0.042(5) 0.078(7) 0.045(6) 0.029(6) 0.007(4) 0.001(5)
C1' 0.055(7) 0.130(11) 0.087(9) 0.039(9) 0.013(6) 0.015(7)
C2' 0.070(7) 0.083(8) 0.091(9) 0.045(8) 0.034(7) 0.022(7)

loop_
_atom_type_symbol
_atom_type_description
_atom_type_scat_dispersion_real
_atom_type_scat_dispersion_imag
_atom_type_scat_source
C C 0.0033 0.0016 'International Tables Vol C Tables 4.2.6.8 and 6.1.1.4'
H H 0.0000 0.0000 'International Tables Vol C Tables 4.2.6.8 and 6.1.1.4'
O O 0.0106 0.0060 'International Tables Vol C Tables 4.2.6.8 and 6.1.1.4'
N N 0.0061 0.0033 'International Tables Vol C Tables 4.2.6.8 and 6.1.1.4'
Cu Cu 0.3201 1.2651 'International Tables Vol C Tables 4.2.6.8 and 6.1.1.4'

loop_
_geom_angle_atom_site_label_1
_geom_angle_atom_site_label_2
_geom_angle_atom_site_label_3
_geom_angle
_geom_angle_site_symmetry_1
_geom_angle_site_symmetry_3
_geom_angle_publ_flag
O1 Cu1 N2 93.81(12) . . no
O1 Cu1 O2 168.32(11) . . no
N2 Cu1 O2 81.39(12) . . no
O1 Cu1 N5 92.31(11) . . no
N2 Cu1 N5 171.53(12) . . no
O2 Cu1 N5 93.64(11) . . no
C9 O1 Cu1 127.4(2) . . no
C12 O2 Cu1 110.2(2) . . no
C5 N1 C4 123.1(3) . . no
C5 N1 C2' 121.9(5) . . no
C4 N1 C2' 112.4(5) . . no
C5 N1 C2 118.2(5) . . no
C4 N1 C2 115.4(5) . . no
C2' N1 C2 35.8(5) . . no
C11 N2 N3 117.7(3) . . no
C11 N2 Cu1 127.0(2) . . no
N3 N2 Cu1 115.2(2) . . no
C12 N3 N2 108.1(3) . . no
O3 N4 O4 123.2(4) . . no
O3 N4 C16 118.7(3) . . no
O4 N4 C16 118.1(3) . . no
C19 N5 C23 117.4(3) . . no
C19 N5 Cu1 121.7(2) . . no
C23 N5 Cu1 120.8(2) . . no
C4 C3 H3A 109.5 . . no
C4 C3 H3B 109.5 . . no
H3A C3 H3B 109.5 . . no
C4 C3 H3C 109.5 . . no
H3A C3 H3C 109.5 . . no
H3B C3 H3C 109.5 . . no
N1 C4 C3 113.2(5) . . no
N1 C4 H4A 108.9 . . no
C3 C4 H4A 108.9 . . no
N1 C4 H4B 108.9 . . no
C3 C4 H4B 108.9 . . no
H4A C4 H4B 107.8 . . no
N1 C5 C10 122.0(3) . . no
N1 C5 C6 121.3(3) . . no
C10 C5 C6 116.7(3) . . no
C7 C6 C5 120.5(3) . . no
C7 C6 H6 119.7 . . no
C5 C6 H6 119.7 . . no
C6 C7 C8 123.7(3) . . no
C6 C7 H7 118.2 . . no
C8 C7 H7 118.2 . . no
C7 C8 C11 119.6(3) . . no
C7 C8 C9 116.6(3) . . no
C11 C8 C9 123.7(3) . . no
O1 C9 C10 117.5(3) . . no
O1 C9 C8 123.2(3) . . no
C10 C9 C8 119.3(3) . . no
C9 C10 C5 123.1(3) . . no
C9 C10 H10 118.4 . . no
C5 C10 H10 118.4 . . no
N2 C11 C8 124.2(3) . . no
N2 C11 H11 117.9 . . no
C8 C11 H11 117.9 . . no
O2 C12 N3 124.9(3) . . no
O2 C12 C13 117.6(3) . . no
N3 C12 C13 117.5(3) . . no
C14 C13 C18 118.7(3) . . no
C14 C13 C12 122.4(3) . . no
C18 C13 C12 118.9(3) . . no
C15 C14 C13 120.7(3) . . no
C15 C14 H14 119.7 . . no
C13 C14 H14 119.7 . . no
C14 C15 C16 119.1(3) . . no
C14 C15 H15 120.4 . . no
C16 C15 H15 120.4 . . no
C15 C16 C17 121.6(3) . . no
C15 C16 N4 119.9(3) . . no
C17 C16 N4 118.5(3) . . no
C18 C17 C16 119.1(3) . . no
C18 C17 H17 120.5 . . no
C16 C17 H17 120.5 . . no
C17 C18 C13 120.8(3) . . no
C17 C18 H18 119.6 . . no
C13 C18 H18 119.6 . . no
N5 C19 C20 123.1(3) . . no
N5 C19 H19 118.4 . . no
C20 C19 H19 118.4 . . no
C19 C20 C21 119.2(3) . . no
C19 C20 H20 120.4 . . no
C21 C20 H20 120.4 . . no
C20 C21 C22 118.5(3) . . no
C20 C21 H21 120.7 . . no
C22 C21 H21 120.7 . . no
C23 C22 C21 119.1(3) . . no
C23 C22 H22 120.5 . . no
C21 C22 H22 120.5 . . no
N5 C23 C22 122.7(3) . . no
N5 C23 H23 118.7 . . no
C22 C23 H23 118.7 . . no
C2 C1 H1A 109.5 . . no
C2 C1 H1B 109.5 . . no
H1A C1 H1B 109.5 . . no
C2 C1 H1C 109.5 . . no
H1A C1 H1C 109.5 . . no
H1B C1 H1C 109.5 . . no
C1 C2 N1 106.1(10) . . no
C1 C2 H2A 110.5 . . no
N1 C2 H2A 110.5 . . no
C1 C2 H2B 110.5 . . no
N1 C2 H2B 110.5 . . no
H2A C2 H2B 108.7 . . no
C2' C1' H1'1 109.5 . . no
C2' C1' H1'2 109.5 . . no
H1'1 C1' H1'2 109.5 . . no
C2' C1' H1'3 109.5 . . no
H1'1 C1' H1'3 109.5 . . no
H1'2 C1' H1'3 109.5 . . no
C1' C2' N1 101.3(12) . . no
C1' C2' H2C 111.5 . . no
N1 C2' H2C 111.5 . . no
C1' C2' H2D 111.5 . . no
N1 C2' H2D 111.5 . . no
H2C C2' H2D 109.3 . . no

loop_
_geom_bond_atom_site_label_1
_geom_bond_atom_site_label_2
_geom_bond_distance
_geom_bond_site_symmetry_2
_geom_bond_publ_flag
Cu1 O1 1.881(3) . no
Cu1 N2 1.914(3) . no
Cu1 O2 1.926(3) . no
Cu1 N5 2.006(3) . no
O1 C9 1.323(4) . no
O2 C12 1.293(4) . no
O3 N4 1.215(4) . no
O4 N4 1.218(4) . no
N1 C5 1.362(5) . no
N1 C4 1.458(5) . no
N1 C2' 1.524(13) . no
N1 C2 1.528(11) . no
N2 C11 1.294(4) . no
N2 N3 1.395(4) . no
N3 C12 1.317(4) . no
N4 C16 1.459(5) . no
N5 C19 1.333(4) . no
N5 C23 1.342(5) . no
C3 C4 1.488(7) . no
C3 H3A 0.9600 . no
C3 H3B 0.9600 . no
C3 H3C 0.9600 . no
C4 H4A 0.9700 . no
C4 H4B 0.9700 . no
C5 C10 1.404(5) . no
C5 C6 1.419(5) . no
C6 C7 1.360(5) . no
C6 H6 0.9300 . no
C7 C8 1.400(5) . no
C7 H7 0.9300 . no
C8 C11 1.418(5) . no
C8 C9 1.435(5) . no
C9 C10 1.386(5) . no
C10 H10 0.9300 . no
C11 H11 0.9300 . no
C12 C13 1.481(5) . no
C13 C14 1.390(4) . no
C13 C18 1.398(5) . no
C14 C15 1.370(5) . no
C14 H14 0.9300 . no
C15 C16 1.375(5) . no
C15 H15 0.9300 . no
C16 C17 1.377(5) . no
C17 C18 1.364(5) . no
C17 H17 0.9300 . no
C18 H18 0.9300 . no
C19 C20 1.371(5) . no
C19 H19 0.9300 . no
C20 C21 1.370(5) . no
C20 H20 0.9300 . no
C21 C22 1.377(5) . no
C21 H21 0.9300 . no
C22 C23 1.374(5) . no
C22 H22 0.9300 . no
C23 H23 0.9300 . no
C1 C2 1.525(16) . no
C1 H1A 0.9600 . no
C1 H1B 0.9600 . no
C1 H1C 0.9600 . no
C2 H2A 0.9700 . no
C2 H2B 0.9700 . no
C1' C2' 1.447(19) . no
C1' H1'1 0.9600 . no
C1' H1'2 0.9600 . no
C1' H1'3 0.9600 . no
C2' H2C 0.9700 . no
C2' H2D 0.9700 . no

loop_
_geom_torsion_atom_site_label_1
_geom_torsion_atom_site_label_2
_geom_torsion_atom_site_label_3
_geom_torsion_atom_site_label_4
_geom_torsion
_geom_torsion_site_symmetry_1
_geom_torsion_site_symmetry_2
_geom_torsion_site_symmetry_3
_geom_torsion_site_symmetry_4
_geom_torsion_publ_flag
N2 Cu1 O1 C9 7.7(3) . . . . no
O2 Cu1 O1 C9 73.0(6) . . . . no
N5 Cu1 O1 C9 -166.4(3) . . . . no
O1 Cu1 O2 C12 -70.1(6) . . . . no
N2 Cu1 O2 C12 -3.7(2) . . . . no
N5 Cu1 O2 C12 169.4(2) . . . . no
O1 Cu1 N2 C11 -8.9(3) . . . . no
O2 Cu1 N2 C11 -178.2(3) . . . . no
N5 Cu1 N2 C11 127.3(8) . . . . no
O1 Cu1 N2 N3 174.1(2) . . . . no
O2 Cu1 N2 N3 4.8(2) . . . . no
N5 Cu1 N2 N3 -49.7(9) . . . . no
C11 N2 N3 C12 178.0(3) . . . . no
Cu1 N2 N3 C12 -4.8(4) . . . . no
O1 Cu1 N5 C19 11.3(3) . . . . no
N2 Cu1 N5 C19 -125.0(8) . . . . no
O2 Cu1 N5 C19 -178.8(3) . . . . no
O1 Cu1 N5 C23 -172.5(3) . . . . no
N2 Cu1 N5 C23 51.2(9) . . . . no
O2 Cu1 N5 C23 -2.5(3) . . . . no
C5 N1 C4 C3 -87.7(6) . . . . no
C2' N1 C4 C3 110.5(8) . . . . no
C2 N1 C4 C3 71.4(8) . . . . no
C4 N1 C5 C10 -178.6(5) . . . . no
C2' N1 C5 C10 -18.4(10) . . . . no
C2 N1 C5 C10 23.0(9) . . . . no
C4 N1 C5 C6 1.0(8) . . . . no
C2' N1 C5 C6 161.1(8) . . . . no
C2 N1 C5 C6 -157.5(7) . . . . no
N1 C5 C6 C7 180.0(4) . . . . no
C10 C5 C6 C7 -0.4(6) . . . . no
C5 C6 C7 C8 0.2(6) . . . . no
C6 C7 C8 C11 -177.0(3) . . . . no
C6 C7 C8 C9 0.8(6) . . . . no
Cu1 O1 C9 C10 176.9(3) . . . . no
Cu1 O1 C9 C8 -3.1(5) . . . . no
C7 C8 C9 O1 178.5(3) . . . . no
C11 C8 C9 O1 -3.8(6) . . . . no
C7 C8 C9 C10 -1.5(5) . . . . no
C11 C8 C9 C10 176.3(3) . . . . no
O1 C9 C10 C5 -178.7(4) . . . . no
C8 C9 C10 C5 1.3(6) . . . . no
N1 C5 C10 C9 179.3(4) . . . . no
C6 C5 C10 C9 -0.3(6) . . . . no
N3 N2 C11 C8 -177.8(3) . . . . no
Cu1 N2 C11 C8 5.3(5) . . . . no
C7 C8 C11 N2 -179.8(3) . . . . no
C9 C8 C11 N2 2.6(6) . . . . no
Cu1 O2 C12 N3 2.3(5) . . . . no
Cu1 O2 C12 C13 -178.0(2) . . . . no
N2 N3 C12 O2 1.6(5) . . . . no
N2 N3 C12 C13 -178.1(3) . . . . no
O2 C12 C13 C14 -178.9(3) . . . . no
N3 C12 C13 C14 0.8(5) . . . . no
O2 C12 C13 C18 1.5(5) . . . . no
N3 C12 C13 C18 -178.8(3) . . . . no
C18 C13 C14 C15 -1.3(5) . . . . no
C12 C13 C14 C15 179.1(3) . . . . no
C13 C14 C15 C16 0.9(6) . . . . no
C14 C15 C16 C17 -0.5(6) . . . . no
C14 C15 C16 N4 -179.8(3) . . . . no
O3 N4 C16 C15 2.9(6) . . . . no
O4 N4 C16 C15 -177.4(4) . . . . no
O3 N4 C16 C17 -176.4(4) . . . . no
O4 N4 C16 C17 3.3(6) . . . . no
C15 C16 C17 C18 0.6(6) . . . . no
N4 C16 C17 C18 179.8(3) . . . . no
C16 C17 C18 C13 -1.0(6) . . . . no
C14 C13 C18 C17 1.4(5) . . . . no
C12 C13 C18 C17 -179.0(3) . . . . no
C23 N5 C19 C20 1.2(6) . . . . no
Cu1 N5 C19 C20 177.5(3) . . . . no
N5 C19 C20 C21 -0.5(6) . . . . no
C19 C20 C21 C22 -0.4(6) . . . . no
C20 C21 C22 C23 0.7(6) . . . . no
C19 N5 C23 C22 -0.9(6) . . . . no
Cu1 N5 C23 C22 -177.2(3) . . . . no
C21 C22 C23 N5 -0.1(6) . . . . no
C5 N1 C2 C1 -99.7(8) . . . . no
C4 N1 C2 C1 100.1(7) . . . . no
C2' N1 C2 C1 6.5(9) . . . . no
C5 N1 C2' C1' 100.2(9) . . . . no
C4 N1 C2' C1' -97.7(9) . . . . no
C2 N1 C2' C1' 5.0(9) . . . . no
